data_7116136
loop_
_publ_author_name
'Akil I. Joseph'
'Gracia El-Ayle'
'Celine Boutin'
'Estelle Leonce'
'Patrick Berthault'
'K. Travis Holman'

_publ_section_title
;
 Rim-functionalized cryptophane-111 derivatives via heterocapping, and
 their xenon complexes
;
_journal_name_full Chem.Commun.
_journal_page_first 15905
_journal_paper_doi 10.1039/C4cc08001G
_journal_volume 50
_journal_year 2014
_chemical_formula_moiety '1.5(C48 H42 O9), N1 O2 C1 H3'
_chemical_formula_sum 'C73 H66 N O15.5'
_chemical_formula_weight 1205.27
_space_group_IT_number 14
_symmetry_cell_setting monoclinic
_symmetry_Int_Tables_number 14
_symmetry_space_group_name_Hall '-P 2ybc'
_symmetry_space_group_name_H-M 'P 1 21/c 1'
_atom_sites_solution_hydrogens geom
_atom_sites_solution_primary direct
_atom_sites_solution_secondary difmap
_audit_creation_method SHELXL-97
_cell_angle_alpha 90.00
_cell_angle_beta 102.954(2)
_cell_angle_gamma 90.00
_cell_formula_units_Z 4
_cell_length_a 10.5024(14)
_cell_length_b 29.658(4)
_cell_length_c 19.900(3)
_cell_measurement_reflns_used 71733
_cell_measurement_temperature 100(2)
_cell_measurement_theta_max 27.42
_cell_measurement_theta_min 2.21
_cell_volume 6040.7(15)
_computing_cell_refinement 'SAINT, Bruker-AXS'
_computing_data_collection 'APEX, Bruker-AXS'
_computing_data_reduction 'SAINT, Bruker-AXS'
_computing_molecular_graphics 'X-SEED, L.Barbour (1999); http://x-seed.net/'
_computing_structure_refinement 'SHELXL-97 (Sheldrick, 1997)'
_computing_structure_solution 'SHELXS-97 (Sheldrick, 1990)'
_diffrn_ambient_temperature 100(2)
_diffrn_measured_fraction_theta_full 1.000
_diffrn_measured_fraction_theta_max 0.989
_diffrn_measurement_device_type 'Siemens SMART, Bruker APEXII CCD'
_diffrn_measurement_method 'omega scans'
_diffrn_radiation_monochromator graphite
_diffrn_radiation_probe x-ray
_diffrn_radiation_type MoK\a
_diffrn_radiation_wavelength 0.71073
_diffrn_reflns_av_R_equivalents 0.0458
_diffrn_reflns_av_sigmaI/netI 0.0400
_diffrn_reflns_limit_h_max 13
_diffrn_reflns_limit_h_min -13
_diffrn_reflns_limit_k_max 38
_diffrn_reflns_limit_k_min -39
_diffrn_reflns_limit_l_max 26
_diffrn_reflns_limit_l_min -26
_diffrn_reflns_number 53038
_diffrn_reflns_theta_full 25.00
_diffrn_reflns_theta_max 28.00
_diffrn_reflns_theta_min 1.25
_diffrn_source 'fine-focus sealed tube'
_exptl_absorpt_coefficient_mu 0.093
_exptl_absorpt_correction_T_max 0.7457
_exptl_absorpt_correction_T_min 0.6393
_exptl_absorpt_correction_type multi-scan
_exptl_absorpt_process_details 'SADABS, G. Sheldrick (1999)'
_exptl_crystal_colour colorless
_exptl_crystal_density_diffrn 1.325
_exptl_crystal_density_method 'not measured'
_exptl_crystal_description cube
_exptl_crystal_F_000 2540
_exptl_crystal_recrystallization_method 'Re-crystallisation from solvent: nitromethane'
_exptl_crystal_size_max 0.10
_exptl_crystal_size_mid 0.10
_exptl_crystal_size_min 0.10
_refine_diff_density_max 1.199
_refine_diff_density_min -0.351
_refine_diff_density_rms 0.049
_refine_ls_extinction_method none
_refine_ls_goodness_of_fit_ref 1.095
_refine_ls_hydrogen_treatment constr
_refine_ls_matrix_type full
_refine_ls_number_parameters 1107
_refine_ls_number_reflns 14414
_refine_ls_number_restraints 18
_refine_ls_restrained_S_all 1.095
_refine_ls_R_factor_all 0.0840
_refine_ls_R_factor_gt 0.0507
_refine_ls_shift/su_max 0.012
_refine_ls_shift/su_mean 0.001
_refine_ls_structure_factor_coef Fsqd
_refine_ls_weighting_details 'calc w=1/[\s^2^(Fo^2^)+(0.0650P)^2^+1.3982P] where P=(Fo^2^+2Fc^2^)/3'
_refine_ls_weighting_scheme calc
_refine_ls_wR_factor_gt 0.1281
_refine_ls_wR_factor_ref 0.1402
_reflns_number_gt 9931
_reflns_number_total 14414
_reflns_threshold_expression >2sigma(I)
_cod_data_source_file c4cc08001g2.cif
_cod_data_source_block 1.5-MeOs-111-NO2Me
_cod_original_cell_volume 6040.7(14)
_cod_original_sg_symbol_H-M 'P 21/c'
_cod_original_formula_sum 'C73 H66 N O15.50'
_cod_database_code 7116136

loop_
_symmetry_equiv_pos_as_xyz
'x, y, z'
'-x, y+1/2, -z+1/2'
'-x, -y, -z'
'x, -y-1/2, z-1/2'

loop_
_atom_site_label
_atom_site_type_symbol
_atom_site_fract_x
_atom_site_fract_y
_atom_site_fract_z
_atom_site_U_iso_or_equiv
_atom_site_adp_type
_atom_site_occupancy
_atom_site_symmetry_multiplicity
_atom_site_calc_flag
_atom_site_refinement_flags
_atom_site_disorder_assembly
_atom_site_disorder_group
O4S O 0.3676(17) 0.1995(4) 0.2345(6) 0.109(7) Uani 0.35 1 d PD A 2
O1A O 0.63211(13) -0.25496(4) 0.03902(7) 0.0362(3) Uani 1 1 d . . .
O2A O 0.67186(12) -0.20383(4) 0.14751(6) 0.0332(3) Uani 1 1 d . . .
O3A O 0.35898(12) -0.00110(4) 0.19392(6) 0.0312(3) Uani 1 1 d . . .
O4A O 0.12107(11) 0.00905(4) 0.10623(6) 0.0250(3) Uani 1 1 d . . .
O5A O -0.09672(12) -0.15160(5) -0.15369(8) 0.0454(4) Uani 1 1 d . . .
O6A O 0.05401(13) -0.21786(5) -0.18666(7) 0.0428(4) Uani 1 1 d . . .
O7A O 0.63682(12) -0.14686(5) 0.22670(6) 0.0373(3) Uani 1 1 d . . .
O8A O 0.11456(14) -0.26853(5) -0.09770(8) 0.0472(4) Uani 1 1 d . . .
O9A O -0.03954(11) -0.03687(4) 0.13293(6) 0.0303(3) Uani 1 1 d . . .
O1B O -0.3742(13) 0.0808(2) 0.5567(7) 0.0294(13) Uani 0.50 1 d P B -1
O2B O -0.2156(3) 0.11467(12) 0.3376(3) 0.0607(10) Uani 0.50 1 d P B -1
O3B O -0.1790(2) -0.06216(9) 0.65464(12) 0.0284(5) Uani 0.50 1 d P B -1
O4B O 0.2951(3) -0.10220(9) 0.63945(13) 0.0414(7) Uani 0.50 1 d P B -1
O5B O 0.4508(2) -0.06958(8) 0.55764(13) 0.0331(6) Uani 0.50 1 d P B -1
O6B O 0.1727(3) 0.09780(12) 0.33135(14) 0.0512(8) Uani 0.50 1 d P B -1
O7B O -0.0267(3) 0.15601(11) 0.34635(16) 0.0537(8) Uani 0.50 1 d P B -1
O8B O 0.3703(13) -0.0950(2) 0.4471(6) 0.0384(19) Uani 0.50 1 d P B -1
O9B O -0.3044(2) 0.00444(8) 0.61831(12) 0.0267(5) Uani 0.50 1 d P B -1
O1S O 0.4239(5) 0.17645(17) 0.2633(3) 0.0735(13) Uani 0.65 1 d PD C 1
O2S O 0.3057(3) 0.22802(12) 0.20066(16) 0.0635(8) Uani 0.65 1 d PD C 1
O3S O 0.4116(7) 0.1362(3) 0.2875(4) 0.108(2) Uani 0.35 1 d PD A 2
N1S N 0.3284(5) 0.20172(19) 0.2490(3) 0.0504(14) Uani 0.65 1 d PD C 1
N2S N 0.3554(8) 0.1721(3) 0.2781(4) 0.063(2) Uani 0.35 1 d PD A 2
C1A C 0.55776(15) -0.11720(5) 0.01229(8) 0.0214(3) Uani 1 1 d . . .
C2A C 0.52456(15) -0.14529(6) -0.04508(8) 0.0220(3) Uani 1 1 d . . .
C3A C 0.55065(15) -0.19150(6) -0.03658(9) 0.0247(3) Uani 1 1 d . . .
H3A H 0.5324 -0.2106 -0.0759 0.030 Uiso 1 1 calc R . .
C4A C 0.60213(16) -0.21006(5) 0.02727(9) 0.0257(4) Uani 1 1 d . . .
C5A C 0.62684(16) -0.18212(6) 0.08512(8) 0.0244(3) Uani 1 1 d . . .
C6A C 0.60766(15) -0.13658(6) 0.07703(8) 0.0239(3) Uani 1 1 d . . .
H6A H 0.6288 -0.1176 0.1164 0.029 Uiso 1 1 calc R . .
C7A C 0.54618(16) -0.06627(5) 0.00904(9) 0.0247(3) Uani 1 1 d . . .
H7A1 H 0.5412 -0.0565 -0.0391 0.030 Uiso 1 1 calc R . .
H7A2 H 0.6266 -0.0531 0.0380 0.030 Uiso 1 1 calc R . .
C8A C 0.6407(2) -0.28152(7) -0.01939(13) 0.0479(6) Uani 1 1 d . . .
H8A1 H 0.5534 -0.2853 -0.0490 0.072 Uiso 1 1 calc R . .
H8A2 H 0.6773 -0.3111 -0.0040 0.072 Uiso 1 1 calc R . .
H8A3 H 0.6974 -0.2664 -0.0453 0.072 Uiso 1 1 calc R . .
C9A C 0.30688(15) -0.04081(5) -0.01179(8) 0.0209(3) Uani 1 1 d . . .
C10A C 0.42900(15) -0.04735(5) 0.03255(8) 0.0217(3) Uani 1 1 d . . .
C11A C 0.44643(16) -0.03498(5) 0.10173(9) 0.0244(3) Uani 1 1 d . . .
H11A H 0.5295 -0.0392 0.1319 0.029 Uiso 1 1 calc R . .
C12A C 0.34601(16) -0.01668(5) 0.12764(8) 0.0235(3) Uani 1 1 d . . .
C13A C 0.22277(16) -0.01214(5) 0.08375(8) 0.0220(3) Uani 1 1 d . . .
C14A C 0.20476(16) -0.02378(5) 0.01525(8) 0.0219(3) Uani 1 1 d . . .
H14A H 0.1208 -0.0201 -0.0144 0.026 Uiso 1 1 calc R . .
C15A C 0.28153(16) -0.04956(6) -0.08907(8) 0.0245(3) Uani 1 1 d . . .
H15A H 0.2186 -0.0268 -0.1131 0.029 Uiso 1 1 calc R . .
H15B H 0.3643 -0.0452 -0.1042 0.029 Uiso 1 1 calc R . .
C16A C 0.48959(19) 0.00292(8) 0.23396(10) 0.0436(5) Uani 1 1 d . . .
H16A H 0.5306 -0.0269 0.2399 0.065 Uiso 1 1 calc R . .
H16B H 0.4881 0.0156 0.2793 0.065 Uiso 1 1 calc R . .
H16C H 0.5397 0.0228 0.2102 0.065 Uiso 1 1 calc R . .
C17A C 0.30633(16) -0.13158(6) -0.12535(8) 0.0248(4) Uani 1 1 d . . .
C18A C 0.22868(16) -0.09603(6) -0.11163(8) 0.0244(3) Uani 1 1 d . . .
C19A C 0.09327(16) -0.10226(6) -0.12008(8) 0.0279(4) Uani 1 1 d . . .
H19A H 0.0413 -0.0781 -0.1098 0.033 Uiso 1 1 calc R . .
C20A C 0.03432(17) -0.14264(7) -0.14301(9) 0.0349(4) Uani 1 1 d . . .
C21A C 0.11261(18) -0.17796(7) -0.15775(10) 0.0364(4) Uani 1 1 d . . .
C22A C 0.24499(17) -0.17245(6) -0.14829(8) 0.0302(4) Uani 1 1 d . . .
H22A H 0.2965 -0.1970 -0.1575 0.036 Uiso 1 1 calc R . .
C23A C 0.45431(16) -0.12896(6) -0.11587(8) 0.0258(4) Uani 1 1 d . . .
H23A H 0.4813 -0.1476 -0.1516 0.031 Uiso 1 1 calc R . .
H23B H 0.4799 -0.0974 -0.1222 0.031 Uiso 1 1 calc R . .
C24A C -0.17863(19) -0.11693(8) -0.13650(12) 0.0499(6) Uani 1 1 d . . .
H24A H -0.1458 -0.1078 -0.0884 0.075 Uiso 1 1 calc R . .
H24B H -0.2681 -0.1283 -0.1426 0.075 Uiso 1 1 calc R . .
H24C H -0.1781 -0.0909 -0.1667 0.075 Uiso 1 1 calc R . .
C25A C 0.32713(17) -0.20885(6) 0.22234(9) 0.0272(4) Uani 1 1 d . . .
C26A C 0.26015(17) -0.17537(6) 0.24998(8) 0.0256(4) Uani 1 1 d . . .
C27A C 0.32550(17) -0.13539(6) 0.27223(8) 0.0291(4) Uani 1 1 d . . .
H27A H 0.2824 -0.1131 0.2933 0.035 Uiso 1 1 calc R . .
C28A C 0.45045(17) -0.12706(7) 0.26473(9) 0.0312(4) Uani 1 1 d . . .
H28A H 0.4918 -0.0991 0.2791 0.037 Uiso 1 1 calc R . .
C29A C 0.51512(17) -0.15993(7) 0.23599(8) 0.0304(4) Uani 1 1 d . . .
C30A C 0.45571(17) -0.20082(6) 0.21675(9) 0.0298(4) Uani 1 1 d . . .
H30A H 0.5026 -0.2238 0.1995 0.036 Uiso 1 1 calc R . .
C31A C 0.26583(19) -0.25348(6) 0.19508(10) 0.0332(4) Uani 1 1 d . . .
H31A H 0.1906 -0.2596 0.2161 0.040 Uiso 1 1 calc R . .
H31B H 0.3306 -0.2778 0.2097 0.040 Uiso 1 1 calc R . .
C32A C 0.09137(18) -0.24469(6) 0.08227(10) 0.0319(4) Uani 1 1 d . . .
C33A C 0.21926(18) -0.25499(6) 0.11712(10) 0.0306(4) Uani 1 1 d . . .
C34A C 0.30741(19) -0.26789(6) 0.07722(10) 0.0342(4) Uani 1 1 d . . .
H34A H 0.3945 -0.2752 0.0999 0.041 Uiso 1 1 calc R . .
C35A C 0.27251(19) -0.27042(6) 0.00638(11) 0.0364(4) Uani 1 1 d . . .
H35A H 0.3354 -0.2784 -0.0192 0.044 Uiso 1 1 calc R . .
C36A C 0.14531(19) -0.26121(6) -0.02720(11) 0.0373(5) Uani 1 1 d . . .
C37A C 0.05525(18) -0.24898(7) 0.01079(11) 0.0374(5) Uani 1 1 d . . .
H37A H -0.0328 -0.2434 -0.0123 0.045 Uiso 1 1 calc R . .
C38A C -0.01364(18) -0.22853(6) 0.11852(10) 0.0333(4) Uani 1 1 d . . .
H38A H -0.1001 -0.2390 0.0924 0.040 Uiso 1 1 calc R . .
H38B H 0.0023 -0.2420 0.1652 0.040 Uiso 1 1 calc R . .
C39A C 0.03945(16) -0.15477(6) 0.18608(8) 0.0243(3) Uani 1 1 d . . .
C40A C -0.01561(16) -0.17749(6) 0.12469(9) 0.0275(4) Uani 1 1 d . . .
C41A C -0.07530(16) -0.15180(6) 0.06722(9) 0.0313(4) Uani 1 1 d . . .
H41A H -0.1137 -0.1668 0.0254 0.038 Uiso 1 1 calc R . .
C42A C -0.08019(17) -0.10533(6) 0.06928(9) 0.0306(4) Uani 1 1 d . . .
H42A H -0.1195 -0.0887 0.0292 0.037 Uiso 1 1 calc R . .
C43A C -0.02717(15) -0.08342(6) 0.13030(9) 0.0251(3) Uani 1 1 d . . .
C44A C 0.02950(16) -0.10796(6) 0.18824(8) 0.0244(3) Uani 1 1 d . . .
H44A H 0.0624 -0.0926 0.2305 0.029 Uiso 1 1 calc R . .
C45A C 0.11613(17) -0.17813(6) 0.25002(9) 0.0280(4) Uani 1 1 d . . .
H45A H 0.0888 -0.2101 0.2502 0.034 Uiso 1 1 calc R . .
H45B H 0.0994 -0.1633 0.2918 0.034 Uiso 1 1 calc R . .
C46A C 0.72211(18) -0.17866(8) 0.20774(9) 0.0426(5) Uani 1 1 d . . .
H46A H 0.7498 -0.2000 0.2465 0.051 Uiso 1 1 calc R . .
H46B H 0.8012 -0.1626 0.2014 0.051 Uiso 1 1 calc R . .
C47A C 0.0083(2) -0.24546(8) -0.13958(11) 0.0454(5) Uani 1 1 d . . .
H47A H -0.0557 -0.2674 -0.1649 0.054 Uiso 1 1 calc R . .
H47B H -0.0359 -0.2267 -0.1105 0.054 Uiso 1 1 calc R . .
C48A C 0.07526(17) -0.01203(6) 0.16006(8) 0.0266(4) Uani 1 1 d . . .
H48A H 0.1434 -0.0325 0.1859 0.032 Uiso 1 1 calc R . .
H48B H 0.0568 0.0111 0.1924 0.032 Uiso 1 1 calc R . .
C1B C 0.022(2) 0.0622(5) 0.6490(11) 0.019(2) Uani 0.50 1 d P B -1
C2B C -0.019(3) 0.1035(10) 0.6113(10) 0.018(2) Uani 0.50 1 d PU B -1
C3B C -0.1504(14) 0.1098(6) 0.5787(7) 0.025(3) Uani 0.50 1 d P B -1
H3B H -0.1747 0.1368 0.5534 0.030 Uiso 0.50 1 calc PR B -1
C4B C -0.255(2) 0.0759(9) 0.5818(15) 0.021(2) Uani 0.50 1 d PU B -1
C5B C -0.1999(18) 0.0372(4) 0.6212(8) 0.020(2) Uani 0.50 1 d P B -1
C6B C -0.077(2) 0.0303(6) 0.6540(7) 0.023(3) Uani 0.50 1 d P B -1
H6B H -0.0547 0.0039 0.6812 0.028 Uiso 0.50 1 calc PR B -1
C7B C -0.0905(18) -0.1332(5) 0.3981(11) 0.044(4) Uani 0.50 1 d P B -1
H7B1 H -0.0489 -0.1632 0.4065 0.052 Uiso 0.50 1 calc PR B -1
H7B2 H -0.1646 -0.1348 0.3575 0.052 Uiso 0.50 1 calc PR B -1
C8B C 0.3974(4) -0.10682(12) 0.51691(18) 0.0311(8) Uani 0.50 1 d P B -1
H8B1 H 0.4600 -0.1322 0.5252 0.037 Uiso 0.50 1 calc PR B -1
H8B2 H 0.3160 -0.1167 0.5299 0.037 Uiso 0.50 1 calc PR B -1
C11B C -0.1384(12) -0.1149(4) 0.4667(8) 0.029(2) Uani 0.50 1 d P B -1
C12B C -0.2393(6) -0.08463(18) 0.4658(3) 0.0264(12) Uani 0.50 1 d P B -1
C13B C -0.2578(4) -0.06795(15) 0.5295(2) 0.0274(8) Uani 0.50 1 d P B -1
H13B H -0.3285 -0.0480 0.5297 0.033 Uiso 0.50 1 calc PR B -1
C14B C -0.1762(4) -0.07983(14) 0.5909(2) 0.0245(8) Uani 0.50 1 d P B -1
C15B C -0.0754(5) -0.10981(13) 0.5938(2) 0.0269(10) Uani 0.50 1 d P B -1
H15C H -0.0207 -0.1185 0.6366 0.032 Uiso 0.50 1 calc PR B -1
C16B C -0.0563(7) -0.12683(18) 0.5321(5) 0.0365(16) Uani 0.50 1 d P B -1
H16D H 0.0139 -0.1472 0.5331 0.044 Uiso 0.50 1 calc PR B -1
C17B C -0.3258(6) -0.0660(3) 0.4015(3) 0.0309(13) Uani 0.50 1 d P B -1
H17A H -0.3226 -0.0864 0.3627 0.037 Uiso 0.50 1 calc PR B -1
H17B H -0.4169 -0.0656 0.4074 0.037 Uiso 0.50 1 calc PR B -1
C18B C -0.2831(4) -0.03414(12) 0.66110(18) 0.0290(8) Uani 0.50 1 d P B -1
H18A H -0.2680 -0.0240 0.7097 0.035 Uiso 0.50 1 calc PR B -1
H18B H -0.3641 -0.0524 0.6514 0.035 Uiso 0.50 1 calc PR B -1
C21B C -0.2904(6) -0.0195(2) 0.3830(3) 0.0271(11) Uani 0.50 1 d P B -1
C22B C -0.2100(8) -0.0104(3) 0.3380(4) 0.0275(16) Uani 0.50 1 d P B -1
C23B C -0.1866(5) 0.03389(18) 0.3210(3) 0.0366(11) Uani 0.50 1 d P B -1
H23C H -0.1360 0.0395 0.2879 0.044 Uiso 0.50 1 calc PR B -1
C24B C -0.2353(4) 0.06953(16) 0.3510(2) 0.0379(10) Uani 0.50 1 d P B -1
C25B C -0.3147(7) 0.0603(2) 0.3968(3) 0.0371(13) Uani 0.50 1 d P B -1
H25B H -0.3504 0.0846 0.4178 0.044 Uiso 0.50 1 calc PR B -1
C26B C -0.3422(5) 0.0173(2) 0.4120(2) 0.0376(11) Uani 0.50 1 d P B -1
H26B H -0.3977 0.0120 0.4430 0.045 Uiso 0.50 1 calc PR B -1
C27B C 0.1620(15) 0.0528(5) 0.6886(8) 0.0234(19) Uani 0.50 1 d P B -1
H27B H 0.1604 0.0387 0.7334 0.028 Uiso 0.50 1 calc PR B -1
H27C H 0.2106 0.0816 0.6977 0.028 Uiso 0.50 1 calc PR B -1
C28B C -0.1144(5) 0.12757(17) 0.3050(2) 0.0588(13) Uani 0.50 1 d P B -1
H28B H -0.0681 0.1003 0.2945 0.071 Uiso 0.50 1 calc PR B -1
H28C H -0.1528 0.1429 0.2610 0.071 Uiso 0.50 1 calc PR B -1
C31B C 0.2331(7) 0.0208(3) 0.6465(4) 0.0222(15) Uani 0.50 1 d P B -1
C32B C 0.3073(5) 0.0360(2) 0.6017(3) 0.0195(10) Uani 0.50 1 d P B -1
C33B C 0.3736(4) 0.00422(15) 0.5703(2) 0.0264(8) Uani 0.50 1 d P B -1
H33B H 0.4248 0.0143 0.5395 0.032 Uiso 0.50 1 calc PR B -1
C34B C 0.3670(4) -0.0414(2) 0.5828(2) 0.0249(8) Uani 0.50 1 d P B -1
C35B C 0.2907(6) -0.05745(19) 0.6279(3) 0.0253(10) Uani 0.50 1 d P B -1
C36B C 0.2250(5) -0.02542(17) 0.6583(2) 0.0265(9) Uani 0.50 1 d P B -1
H36B H 0.1723 -0.0354 0.6885 0.032 Uiso 0.50 1 calc PR B -1
C37B C 0.3222(6) 0.08517(19) 0.5846(3) 0.0241(11) Uani 0.50 1 d P B -1
H37B H 0.4110 0.0899 0.5767 0.029 Uiso 0.50 1 calc PR B -1
H37C H 0.3145 0.1037 0.6249 0.029 Uiso 0.50 1 calc PR B -1
C38B C 0.2757(5) -0.11614(14) 0.7049(2) 0.0382(9) Uani 0.50 1 d P B -1
H38C H 0.3365 -0.0999 0.7414 0.057 Uiso 0.50 1 calc PR B -1
H38D H 0.2916 -0.1486 0.7105 0.057 Uiso 0.50 1 calc PR B -1
H38E H 0.1857 -0.1095 0.7078 0.057 Uiso 0.50 1 calc PR B -1
C41B C 0.2234(7) 0.10183(18) 0.5220(3) 0.0243(12) Uani 0.50 1 d P B -1
C42B C 0.1119(13) 0.1263(4) 0.5269(8) 0.0271(19) Uani 0.50 1 d P B -1
C43B C 0.0325(6) 0.1427(2) 0.4680(3) 0.0287(11) Uani 0.50 1 d P B -1
H43B H -0.0395 0.1613 0.4713 0.034 Uiso 0.50 1 calc PR B -1
C44B C 0.0546(5) 0.1328(2) 0.4043(2) 0.0382(10) Uani 0.50 1 d P B -1
C45B C 0.1601(5) 0.1062(2) 0.3978(2) 0.0372(10) Uani 0.50 1 d P B -1
C46B C 0.2460(4) 0.09156(16) 0.4567(2) 0.0316(9) Uani 0.50 1 d P B -1
H46C H 0.3207 0.0745 0.4531 0.038 Uiso 0.50 1 calc PR B -1
C47B C 0.0827(15) 0.1343(4) 0.5913(10) 0.029(3) Uani 0.50 1 d P B -1
H47C H 0.0519 0.1658 0.5920 0.035 Uiso 0.50 1 calc PR B -1
H47D H 0.1647 0.1318 0.6272 0.035 Uiso 0.50 1 calc PR B -1
C48B C 0.2911(6) 0.07741(16) 0.3243(2) 0.0570(13) Uani 0.50 1 d P B -1
H48C H 0.3646 0.0971 0.3444 0.086 Uiso 0.50 1 calc PR B -1
H48D H 0.2887 0.0727 0.2753 0.086 Uiso 0.50 1 calc PR B -1
H48E H 0.3017 0.0483 0.3483 0.086 Uiso 0.50 1 calc PR B -1
C51B C 0.008(3) -0.0972(10) 0.3884(13) 0.030(5) Uani 0.50 1 d P B -1
C52B C -0.008(2) -0.0608(7) 0.3476(11) 0.035(5) Uani 0.50 1 d P B -1
C53B C 0.094(2) -0.0331(6) 0.3467(8) 0.039(5) Uani 0.50 1 d P B -1
H53B H 0.0757 -0.0057 0.3216 0.047 Uiso 0.50 1 calc PR B -1
C54B C 0.225(2) -0.0420(6) 0.3805(10) 0.037(4) Uani 0.50 1 d P B -1
H54B H 0.2973 -0.0230 0.3797 0.045 Uiso 0.50 1 calc PR B -1
C55B C 0.2307(19) -0.0828(8) 0.4152(14) 0.023(3) Uani 0.50 1 d P B -1
C56B C 0.1369(15) -0.1087(5) 0.4194(7) 0.035(4) Uani 0.50 1 d P B -1
H56B H 0.1544 -0.1362 0.4440 0.041 Uiso 0.50 1 calc PR B -1
C57B C -0.1425(17) -0.0470(6) 0.3071(9) 0.039(3) Uani 0.50 1 d P B -1
H57A H -0.1346 -0.0370 0.2608 0.046 Uiso 0.50 1 calc PR B -1
H57B H -0.1992 -0.0740 0.3008 0.046 Uiso 0.50 1 calc PR B -1
C58B C -0.4196(4) 0.12560(14) 0.5360(2) 0.0339(8) Uani 0.50 1 d P B -1
H58A H -0.3943 0.1462 0.5752 0.051 Uiso 0.50 1 calc PR B -1
H58B H -0.5150 0.1254 0.5203 0.051 Uiso 0.50 1 calc PR B -1
H58C H -0.3804 0.1357 0.4983 0.051 Uiso 0.50 1 calc PR B -1
C1S C 0.2353(4) 0.19901(16) 0.2953(2) 0.0510(11) Uani 0.65 1 d PD C 1
H1S1 H 0.2720 0.2149 0.3385 0.077 Uiso 0.65 1 calc PR C 1
H1S2 H 0.2203 0.1673 0.3052 0.077 Uiso 0.65 1 calc PR C 1
H1S3 H 0.1522 0.2131 0.2727 0.077 Uiso 0.65 1 calc PR C 1
C2S C 0.2589(8) 0.1812(3) 0.3199(4) 0.0407(19) Uani 0.35 1 d PD A 2
H2S1 H 0.2783 0.2103 0.3433 0.061 Uiso 0.35 1 calc PR A 2
H2S2 H 0.2631 0.1573 0.3543 0.061 Uiso 0.35 1 calc PR A 2
H2S3 H 0.1711 0.1821 0.2899 0.061 Uiso 0.35 1 calc PR A 2

loop_
_atom_site_aniso_label
_atom_site_aniso_U_11
_atom_site_aniso_U_22
_atom_site_aniso_U_33
_atom_site_aniso_U_23
_atom_site_aniso_U_13
_atom_site_aniso_U_12
O4S 0.164(18) 0.119(13) 0.063(7) -0.055(6) 0.066(9) -0.097(12)
O1A 0.0333(7) 0.0240(6) 0.0500(8) -0.0001(6) 0.0063(6) 0.0066(5)
O2A 0.0318(7) 0.0429(8) 0.0261(6) 0.0091(5) 0.0093(5) 0.0141(6)
O3A 0.0280(7) 0.0400(7) 0.0220(6) -0.0092(5) -0.0020(5) 0.0005(5)
O4A 0.0256(6) 0.0289(6) 0.0218(6) 0.0047(5) 0.0084(5) 0.0039(5)
O5A 0.0224(7) 0.0581(9) 0.0556(9) -0.0364(7) 0.0084(6) -0.0049(6)
O6A 0.0345(7) 0.0527(9) 0.0443(8) -0.0332(7) 0.0153(6) -0.0120(6)
O7A 0.0235(6) 0.0635(9) 0.0255(6) -0.0090(6) 0.0066(5) -0.0050(6)
O8A 0.0379(8) 0.0580(9) 0.0479(8) -0.0294(7) 0.0144(7) 0.0023(7)
O9A 0.0226(6) 0.0308(7) 0.0369(7) 0.0041(5) 0.0051(5) 0.0010(5)
O1B 0.024(2) 0.031(3) 0.034(2) 0.006(3) 0.0070(15) 0.009(3)
O2B 0.0336(18) 0.046(2) 0.095(3) -0.004(2) -0.001(2) 0.0119(15)
O3B 0.0351(14) 0.0258(13) 0.0241(12) 0.0018(10) 0.0061(10) 0.0081(11)
O4B 0.071(2) 0.0329(15) 0.0275(13) 0.0080(11) 0.0264(14) 0.0182(15)
O5B 0.0272(13) 0.0333(14) 0.0386(14) -0.0120(11) 0.0072(11) 0.0037(10)
O6B 0.057(2) 0.073(2) 0.0256(14) 0.0024(15) 0.0148(14) -0.0080(17)
O7B 0.055(2) 0.064(2) 0.0411(17) 0.0085(15) 0.0099(15) 0.0021(16)
O8B 0.031(2) 0.062(6) 0.025(2) 0.000(4) 0.0126(16) 0.011(5)
O9B 0.0287(13) 0.0245(12) 0.0287(12) 0.0005(10) 0.0102(10) 0.0003(10)
O1S 0.046(2) 0.088(4) 0.093(4) -0.024(2) 0.032(2) -0.002(2)
O2S 0.0605(19) 0.077(2) 0.054(2) -0.0221(15) 0.0134(15) -0.0244(17)
O3S 0.084(5) 0.113(6) 0.131(7) -0.014(5) 0.031(4) 0.032(5)
N1S 0.039(2) 0.057(3) 0.058(3) -0.039(3) 0.016(2) -0.0177(19)
N2S 0.048(4) 0.071(6) 0.074(5) -0.027(4) 0.020(4) -0.020(4)
C1A 0.0165(7) 0.0229(8) 0.0256(8) -0.0007(6) 0.0062(6) 0.0009(6)
C2A 0.0169(8) 0.0288(9) 0.0216(8) -0.0011(6) 0.0071(6) -0.0007(6)
C3A 0.0194(8) 0.0275(9) 0.0275(8) -0.0070(7) 0.0062(7) -0.0002(7)
C4A 0.0197(8) 0.0224(8) 0.0367(9) 0.0004(7) 0.0097(7) 0.0025(6)
C5A 0.0190(8) 0.0331(9) 0.0224(8) 0.0053(7) 0.0075(6) 0.0045(7)
C6A 0.0196(8) 0.0303(9) 0.0223(8) -0.0043(7) 0.0056(6) 0.0018(7)
C7A 0.0191(8) 0.0246(8) 0.0297(9) -0.0025(7) 0.0039(7) -0.0024(6)
C8A 0.0370(11) 0.0296(10) 0.0759(16) -0.0158(10) 0.0100(11) 0.0084(9)
C9A 0.0230(8) 0.0186(8) 0.0209(7) 0.0014(6) 0.0045(6) -0.0021(6)
C10A 0.0207(8) 0.0167(7) 0.0268(8) -0.0003(6) 0.0033(6) -0.0029(6)
C11A 0.0213(8) 0.0210(8) 0.0273(8) -0.0020(6) -0.0023(7) -0.0009(6)
C12A 0.0270(9) 0.0204(8) 0.0210(8) -0.0007(6) 0.0011(7) -0.0019(6)
C13A 0.0223(8) 0.0209(8) 0.0235(8) 0.0018(6) 0.0064(6) 0.0009(6)
C14A 0.0206(8) 0.0226(8) 0.0210(8) 0.0036(6) 0.0018(6) -0.0010(6)
C15A 0.0227(8) 0.0300(9) 0.0210(8) 0.0038(7) 0.0056(6) 0.0023(7)
C16A 0.0334(11) 0.0588(14) 0.0320(10) -0.0191(9) -0.0064(8) -0.0004(9)
C17A 0.0249(8) 0.0366(9) 0.0134(7) -0.0022(6) 0.0051(6) 0.0005(7)
C18A 0.0255(8) 0.0338(9) 0.0139(7) -0.0011(6) 0.0040(6) 0.0011(7)
C19A 0.0233(9) 0.0388(10) 0.0209(8) -0.0098(7) 0.0036(7) 0.0023(7)
C20A 0.0233(9) 0.0502(12) 0.0317(9) -0.0208(8) 0.0073(7) -0.0033(8)
C21A 0.0305(10) 0.0454(11) 0.0336(10) -0.0242(9) 0.0083(8) -0.0057(8)
C22A 0.0273(9) 0.0416(10) 0.0228(8) -0.0111(7) 0.0076(7) 0.0027(8)
C23A 0.0253(9) 0.0339(9) 0.0198(8) -0.0015(7) 0.0082(7) 0.0028(7)
C24A 0.0246(10) 0.0608(14) 0.0651(14) -0.0357(12) 0.0116(10) -0.0035(9)
C25A 0.0294(9) 0.0294(9) 0.0251(8) 0.0087(7) 0.0108(7) 0.0079(7)
C26A 0.0288(9) 0.0307(9) 0.0193(7) 0.0069(7) 0.0097(7) 0.0059(7)
C27A 0.0303(9) 0.0381(10) 0.0188(8) -0.0023(7) 0.0052(7) 0.0058(8)
C28A 0.0285(9) 0.0424(11) 0.0208(8) -0.0060(7) 0.0012(7) -0.0027(8)
C29A 0.0227(9) 0.0501(11) 0.0181(8) 0.0024(7) 0.0037(7) 0.0012(8)
C30A 0.0284(9) 0.0389(10) 0.0234(8) 0.0026(7) 0.0084(7) 0.0094(8)
C31A 0.0362(10) 0.0245(9) 0.0455(11) 0.0068(8) 0.0233(9) 0.0061(8)
C32A 0.0283(9) 0.0250(9) 0.0477(11) -0.0132(8) 0.0197(8) -0.0085(7)
C33A 0.0328(10) 0.0192(8) 0.0457(11) -0.0047(7) 0.0211(8) -0.0031(7)
C34A 0.0300(10) 0.0278(9) 0.0492(12) -0.0060(8) 0.0184(9) -0.0003(7)
C35A 0.0325(10) 0.0336(10) 0.0495(12) -0.0141(9) 0.0229(9) -0.0020(8)
C36A 0.0346(10) 0.0345(10) 0.0467(11) -0.0223(9) 0.0171(9) -0.0082(8)
C37A 0.0245(9) 0.0397(11) 0.0505(12) -0.0232(9) 0.0136(8) -0.0080(8)
C38A 0.0258(9) 0.0337(10) 0.0458(11) -0.0136(8) 0.0194(8) -0.0076(7)
C39A 0.0192(8) 0.0286(9) 0.0283(8) -0.0022(7) 0.0123(7) -0.0007(7)
C40A 0.0188(8) 0.0336(9) 0.0339(9) -0.0084(7) 0.0141(7) -0.0028(7)
C41A 0.0194(8) 0.0452(11) 0.0302(9) -0.0120(8) 0.0073(7) -0.0019(8)
C42A 0.0225(9) 0.0445(11) 0.0250(8) -0.0010(8) 0.0060(7) 0.0029(8)
C43A 0.0174(8) 0.0306(9) 0.0286(9) -0.0007(7) 0.0082(7) 0.0016(7)
C44A 0.0206(8) 0.0313(9) 0.0224(8) -0.0029(7) 0.0075(6) -0.0003(7)
C45A 0.0322(9) 0.0267(9) 0.0298(9) 0.0009(7) 0.0172(8) 0.0011(7)
C46A 0.0223(9) 0.0802(16) 0.0241(9) 0.0041(9) 0.0030(7) 0.0089(10)
C47A 0.0309(11) 0.0558(13) 0.0528(13) -0.0298(11) 0.0167(10) -0.0091(9)
C48A 0.0284(9) 0.0320(9) 0.0201(8) 0.0018(7) 0.0072(7) -0.0024(7)
C1B 0.016(3) 0.020(4) 0.026(5) -0.010(3) 0.012(3) -0.004(3)
C2B 0.020(4) 0.018(6) 0.017(4) -0.004(3) 0.007(3) 0.010(4)
C3B 0.015(4) 0.040(6) 0.017(4) -0.009(3) -0.006(3) 0.013(3)
C4B 0.012(6) 0.034(5) 0.020(4) -0.008(3) 0.008(5) -0.009(4)
C5B 0.016(8) 0.027(3) 0.019(3) 0.000(2) 0.008(4) -0.002(4)
C6B 0.022(4) 0.026(4) 0.016(4) -0.005(3) -0.005(3) 0.003(3)
C7B 0.059(8) 0.051(6) 0.025(4) -0.012(3) 0.020(4) 0.002(4)
C8B 0.034(2) 0.0306(19) 0.0295(18) -0.0055(15) 0.0085(15) 0.0033(15)
C11B 0.020(5) 0.032(5) 0.036(4) -0.009(4) 0.006(3) -0.004(3)
C12B 0.020(2) 0.030(3) 0.031(3) -0.002(2) 0.007(2) -0.003(2)
C13B 0.0250(19) 0.028(2) 0.030(2) -0.0027(18) 0.0082(15) -0.0001(18)
C14B 0.028(2) 0.0173(17) 0.029(2) -0.0002(16) 0.0095(16) 0.0020(16)
C15B 0.033(3) 0.0085(18) 0.042(2) 0.0013(17) 0.0135(18) 0.0062(18)
C16B 0.038(3) 0.016(3) 0.065(4) 0.001(3) 0.031(3) 0.009(2)
C17B 0.021(2) 0.049(5) 0.023(3) -0.007(3) 0.0044(18) -0.003(4)
C18B 0.0336(19) 0.0314(19) 0.0250(17) 0.0020(14) 0.0131(15) 0.0039(15)
C21B 0.021(2) 0.039(4) 0.020(3) -0.003(2) 0.001(2) -0.004(2)
C22B 0.017(3) 0.042(5) 0.022(3) -0.008(3) 0.002(2) -0.001(3)
C23B 0.028(2) 0.050(3) 0.031(3) 0.001(2) 0.0032(19) 0.005(2)
C24B 0.027(2) 0.046(3) 0.037(2) -0.005(2) -0.0018(19) 0.0059(19)
C25B 0.035(3) 0.050(3) 0.026(3) -0.005(3) 0.005(3) 0.010(2)
C26B 0.033(3) 0.057(4) 0.023(2) -0.002(2) 0.0074(18) 0.009(3)
C27B 0.016(3) 0.029(3) 0.024(3) 0.000(2) 0.000(3) 0.001(3)
C28B 0.073(3) 0.059(3) 0.041(2) 0.006(2) 0.004(2) -0.028(3)
C31B 0.019(3) 0.025(3) 0.021(3) -0.001(2) 0.000(2) -0.004(2)
C32B 0.019(2) 0.020(3) 0.018(2) -0.0009(19) 0.0017(17) -0.004(2)
C33B 0.0214(19) 0.035(2) 0.0223(19) -0.0053(16) 0.0043(15) -0.0011(16)
C34B 0.021(2) 0.036(3) 0.0174(18) -0.0071(18) 0.0032(15) 0.0054(19)
C35B 0.028(3) 0.034(2) 0.015(2) 0.003(2) 0.007(2) 0.0071(19)
C36B 0.033(3) 0.031(3) 0.0149(19) 0.0032(16) 0.0061(16) 0.0041(19)
C37B 0.023(2) 0.026(3) 0.024(3) -0.004(2) 0.0059(19) -0.003(2)
C38B 0.045(3) 0.035(2) 0.036(2) 0.0079(18) 0.012(2) 0.0084(19)
C41B 0.025(3) 0.022(3) 0.023(2) 0.003(2) -0.0016(19) -0.004(2)
C42B 0.021(5) 0.033(5) 0.028(3) 0.002(4) 0.007(3) -0.004(3)
C43B 0.029(3) 0.031(3) 0.027(2) 0.002(3) 0.0091(19) -0.006(2)
C44B 0.031(2) 0.055(3) 0.030(2) 0.003(2) 0.0093(17) -0.010(2)
C45B 0.037(3) 0.054(3) 0.0205(19) 0.000(2) 0.0068(17) -0.010(2)
C46B 0.034(2) 0.033(2) 0.030(2) 0.001(2) 0.0128(18) -0.007(2)
C47B 0.032(4) 0.022(4) 0.031(6) -0.005(3) 0.002(3) -0.018(3)
C48B 0.098(4) 0.047(3) 0.029(2) 0.0050(19) 0.020(2) 0.007(3)
C51B 0.034(9) 0.022(8) 0.038(6) -0.014(4) 0.019(5) 0.002(6)
C52B 0.033(9) 0.054(8) 0.015(4) -0.007(4) 0.004(5) 0.011(5)
C53B 0.047(10) 0.046(7) 0.030(6) 0.011(4) 0.021(6) -0.002(5)
C54B 0.012(6) 0.074(8) 0.027(4) -0.002(4) 0.008(3) 0.002(4)
C55B 0.009(7) 0.041(8) 0.019(3) -0.010(5) 0.002(4) -0.003(5)
C56B 0.057(10) 0.021(5) 0.036(7) 0.002(4) 0.034(6) 0.006(5)
C57B 0.033(6) 0.045(6) 0.038(5) -0.023(4) 0.009(3) -0.010(4)
C58B 0.037(2) 0.028(2) 0.038(2) 0.0041(17) 0.0128(18) 0.0081(18)
C1S 0.044(2) 0.060(3) 0.055(3) -0.029(2) 0.025(2) -0.019(2)
C2S 0.055(5) 0.034(4) 0.040(4) 0.005(3) 0.024(4) -0.009(3)

loop_
_atom_type_symbol
_atom_type_description
_atom_type_scat_dispersion_real
_atom_type_scat_dispersion_imag
_atom_type_scat_source
C C 0.0033 0.0016 'International Tables Vol C Tables 4.2.6.8 and 6.1.1.4'
H H 0.0000 0.0000 'International Tables Vol C Tables 4.2.6.8 and 6.1.1.4'
N N 0.0061 0.0033 'International Tables Vol C Tables 4.2.6.8 and 6.1.1.4'
O O 0.0106 0.0060 'International Tables Vol C Tables 4.2.6.8 and 6.1.1.4'

loop_
_geom_angle_atom_site_label_1
_geom_angle_atom_site_label_2
_geom_angle_atom_site_label_3
_geom_angle
C4A O1A C8A 116.78(15)
C5A O2A C46A 120.22(15)
C12A O3A C16A 116.05(14)
C13A O4A C48A 117.27(12)
C20A O5A C24A 117.41(15)
C21A O6A C47A 113.78(14)
C29A O7A C46A 120.58(16)
C36A O8A C47A 119.77(15)
C43A O9A C48A 116.98(13)
C4B O1B C58B 117.3(13)
C24B O2B C28B 120.5(4)
C14B O3B C18B 119.2(3)
C35B O4B C38B 115.8(3)
C34B O5B C8B 118.5(3)
C45B O6B C48B 116.5(4)
C28B O7B C44B 112.3(4)
C8B O8B C55B 116.2(13)
C18B O9B C5B 119.9(7)
O2S N1S O1S 125.1(5)
O2S N1S C1S 118.9(4)
O1S N1S C1S 116.0(6)
O3S N2S O4S 124.8(12)
O3S N2S C2S 116.5(8)
O4S N2S C2S 118.5(11)
C2A C1A C6A 118.80(15)
C2A C1A C7A 123.91(15)
C6A C1A C7A 117.27(14)
C1A C2A C3A 118.68(15)
C1A C2A C23A 123.44(15)
C3A C2A C23A 117.79(14)
C4A C3A C2A 121.84(15)
C4A C3A H3A 119.1
C2A C3A H3A 119.1
O1A C4A C3A 124.77(15)
O1A C4A C5A 116.20(15)
C3A C4A C5A 119.03(15)
C6A C5A O2A 125.16(15)
C6A C5A C4A 119.58(15)
O2A C5A C4A 115.26(15)
C5A C6A C1A 121.85(15)
C5A C6A H6A 119.1
C1A C6A H6A 119.1
C1A C7A C10A 114.70(13)
C1A C7A H7A1 108.6
C10A C7A H7A1 108.6
C1A C7A H7A2 108.6
C10A C7A H7A2 108.6
H7A1 C7A H7A2 107.6
O1A C8A H8A1 109.5
O1A C8A H8A2 109.5
H8A1 C8A H8A2 109.5
O1A C8A H8A3 109.5
H8A1 C8A H8A3 109.5
H8A2 C8A H8A3 109.5
C10A C9A C14A 118.80(14)
C10A C9A C15A 122.81(14)
C14A C9A C15A 118.34(14)
C11A C10A C9A 119.00(15)
C11A C10A C7A 117.68(14)
C9A C10A C7A 123.30(14)
C12A C11A C10A 121.85(15)
C12A C11A H11A 119.1
C10A C11A H11A 119.1
O3A C12A C11A 124.68(15)
O3A C12A C13A 116.50(14)
C11A C12A C13A 118.79(15)
C14A C13A O4A 118.99(14)
C14A C13A C12A 119.82(15)
O4A C13A C12A 120.75(14)
C13A C14A C9A 121.64(15)
C13A C14A H14A 119.2
C9A C14A H14A 119.2
C18A C15A C9A 115.05(13)
C18A C15A H15A 108.5
C9A C15A H15A 108.5
C18A C15A H15B 108.5
C9A C15A H15B 108.5
H15A C15A H15B 107.5
O3A C16A H16A 109.5
O3A C16A H16B 109.5
H16A C16A H16B 109.5
O3A C16A H16C 109.5
H16A C16A H16C 109.5
H16B C16A H16C 109.5
C18A C17A C22A 118.10(15)
C18A C17A C23A 124.12(15)
C22A C17A C23A 117.77(15)
C17A C18A C19A 119.77(16)
C17A C18A C15A 123.59(15)
C19A C18A C15A 116.63(15)
C20A C19A C18A 121.40(16)
C20A C19A H19A 119.3
C18A C19A H19A 119.3
O5A C20A C19A 125.50(16)
O5A C20A C21A 115.98(16)
C19A C20A C21A 118.51(16)
C22A C21A O6A 119.83(16)
C22A C21A C20A 120.43(17)
O6A C21A C20A 119.60(16)
C21A C22A C17A 121.77(16)
C21A C22A H22A 119.1
C17A C22A H22A 119.1
C2A C23A C17A 111.65(13)
C2A C23A H23A 109.3
C17A C23A H23A 109.3
C2A C23A H23B 109.3
C17A C23A H23B 109.3
H23A C23A H23B 108.0
O5A C24A H24A 109.5
O5A C24A H24B 109.5
H24A C24A H24B 109.5
O5A C24A H24C 109.5
H24A C24A H24C 109.5
H24B C24A H24C 109.5
C26A C25A C30A 119.31(17)
C26A C25A C31A 123.31(16)
C30A C25A C31A 117.34(15)
C27A C26A C25A 118.31(16)
C27A C26A C45A 117.85(15)
C25A C26A C45A 123.50(16)
C28A C27A C26A 122.19(16)
C28A C27A H27A 118.9
C26A C27A H27A 118.9
C27A C28A C29A 119.15(17)
C27A C28A H28A 120.4
C29A C28A H28A 120.4
C30A C29A C28A 120.09(16)
C30A C29A O7A 125.60(16)
C28A C29A O7A 114.25(17)
C29A C30A C25A 120.81(16)
C29A C30A H30A 119.6
C25A C30A H30A 119.6
C25A C31A C33A 113.85(14)
C25A C31A H31A 108.8
C33A C31A H31A 108.8
C25A C31A H31B 108.8
C33A C31A H31B 108.8
H31A C31A H31B 107.7
C37A C32A C33A 119.81(16)
C37A C32A C38A 116.84(17)
C33A C32A C38A 123.35(17)
C32A C33A C34A 117.46(18)
C32A C33A C31A 123.56(16)
C34A C33A C31A 118.97(17)
C35A C34A C33A 122.49(19)
C35A C34A H34A 118.8
C33A C34A H34A 118.8
C34A C35A C36A 119.43(17)
C34A C35A H35A 120.3
C36A C35A H35A 120.3
C35A C36A O8A 116.11(16)
C35A C36A C37A 119.53(19)
O8A C36A C37A 124.16(18)
C36A C37A C32A 121.21(18)
C36A C37A H37A 119.4
C32A C37A H37A 119.4
C40A C38A C32A 112.09(14)
C40A C38A H38A 109.2
C32A C38A H38A 109.2
C40A C38A H38B 109.2
C32A C38A H38B 109.2
H38A C38A H38B 107.9
C44A C39A C40A 119.12(16)
C44A C39A C45A 117.38(15)
C40A C39A C45A 123.43(15)
C41A C40A C39A 118.18(16)
C41A C40A C38A 119.21(16)
C39A C40A C38A 122.62(17)
C42A C41A C40A 122.15(16)
C42A C41A H41A 118.9
C40A C41A H41A 118.9
C43A C42A C41A 119.07(17)
C43A C42A H42A 120.5
C41A C42A H42A 120.5
C42A C43A C44A 120.01(16)
C42A C43A O9A 118.59(15)
C44A C43A O9A 121.27(15)
C43A C44A C39A 121.39(15)
C43A C44A H44A 119.3
C39A C44A H44A 119.3
C39A C45A C26A 108.54(13)
C39A C45A H45A 110.0
C26A C45A H45A 110.0
C39A C45A H45B 110.0
C26A C45A H45B 110.0
H45A C45A H45B 108.4
O7A C46A O2A 116.27(14)
O7A C46A H46A 108.2
O2A C46A H46A 108.2
O7A C46A H46B 108.2
O2A C46A H46B 108.2
H46A C46A H46B 107.4
O6A C47A O8A 109.46(16)
O6A C47A H47A 109.8
O8A C47A H47A 109.8
O6A C47A H47B 109.8
O8A C47A H47B 109.8
H47A C47A H47B 108.2
O9A C48A O4A 110.31(13)
O9A C48A H48A 109.6
O4A C48A H48A 109.6
O9A C48A H48B 109.6
O4A C48A H48B 109.6
H48A C48A H48B 108.1
C6B C1B C2B 117(2)
C6B C1B C27B 118.4(17)
C2B C1B C27B 124.1(18)
C3B C2B C1B 120(2)
C3B C2B C47B 118.3(19)
C1B C2B C47B 120(2)
C2B C3B C4B 123(2)
C2B C3B H3B 118.5
C4B C3B H3B 118.5
O1B C4B C5B 123.6(17)
O1B C4B C3B 126(2)
C5B C4B C3B 110.7(18)
C6B C5B C4B 128.2(14)
C6B C5B O9B 124.0(13)
C4B C5B O9B 107.8(14)
C5B C6B C1B 120.6(17)
C5B C6B H6B 119.7
C1B C6B H6B 119.7
C51B C7B C11B 102.6(15)
C51B C7B H7B1 111.2
C11B C7B H7B1 111.3
C51B C7B H7B2 111.3
C11B C7B H7B2 111.3
H7B1 C7B H7B2 109.2
O8B C8B O5B 109.9(5)
O8B C8B H8B1 109.7
O5B C8B H8B1 109.7
O8B C8B H8B2 109.7
O5B C8B H8B2 109.7
H8B1 C8B H8B2 108.2
C12B C11B C16B 118.3(11)
C12B C11B C7B 125.2(12)
C16B C11B C7B 115.9(10)
C11B C12B C13B 118.2(8)
C11B C12B C17B 124.5(8)
C13B C12B C17B 117.2(5)
C14B C13B C12B 121.7(4)
C14B C13B H13B 119.2
C12B C13B H13B 119.2
C13B C14B C15B 121.6(4)
C13B C14B O3B 125.7(3)
C15B C14B O3B 112.5(4)
C14B C15B C16B 117.6(5)
C14B C15B H15C 121.2
C16B C15B H15C 121.2
C15B C16B C11B 122.5(7)
C15B C16B H16D 118.7
C11B C16B H16D 118.7
C21B C17B C12B 114.4(5)
C21B C17B H17A 108.6
C12B C17B H17A 108.6
C21B C17B H17B 108.6
C12B C17B H17B 108.6
H17A C17B H17B 107.6
O3B C18B O9B 116.5(3)
O3B C18B H18A 108.2
O9B C18B H18A 108.2
O3B C18B H18B 108.2
O9B C18B H18B 108.2
H18A C18B H18B 107.3
C22B C21B C26B 117.6(7)
C22B C21B C17B 124.0(6)
C26B C21B C17B 118.4(6)
C21B C22B C23B 120.4(8)
C21B C22B C57B 122.4(8)
C23B C22B C57B 117.2(8)
C24B C23B C22B 121.3(6)
C24B C23B H23C 119.4
C22B C23B H23C 119.4
C23B C24B O2B 125.0(5)
C23B C24B C25B 118.1(5)
O2B C24B C25B 116.9(5)
C26B C25B C24B 121.3(6)
C26B C25B H25B 119.3
C24B C25B H25B 119.3
C25B C26B C21B 121.2(6)
C25B C26B H26B 119.4
C21B C26B H26B 119.4
C1B C27B C31B 110.7(13)
C1B C27B H27B 109.5
C31B C27B H27B 109.5
C1B C27B H27C 109.5
C31B C27B H27C 109.5
H27B C27B H27C 108.1
O7B C28B O2B 111.2(4)
O7B C28B H28B 109.4
O2B C28B H28B 109.4
O7B C28B H28C 109.4
O2B C28B H28C 109.4
H28B C28B H28C 108.0
C32B C31B C36B 119.5(6)
C32B C31B C27B 123.6(8)
C36B C31B C27B 116.8(7)
C31B C32B C33B 118.4(6)
C31B C32B C37B 124.1(6)
C33B C32B C37B 117.5(6)
C34B C33B C32B 122.0(5)
C34B C33B H33B 119.0
C32B C33B H33B 119.0
C33B C34B O5B 117.7(4)
C33B C34B C35B 120.2(4)
O5B C34B C35B 121.5(5)
O4B C35B C36B 126.9(5)
O4B C35B C34B 116.0(5)
C36B C35B C34B 117.0(4)
C35B C36B C31B 122.8(5)
C35B C36B H36B 118.6
C31B C36B H36B 118.6
C32B C37B C41B 114.4(5)
C32B C37B H37B 108.7
C41B C37B H37B 108.7
C32B C37B H37C 108.7
C41B C37B H37C 108.7
H37B C37B H37C 107.6
C42B C41B C46B 119.6(8)
C42B C41B C37B 122.8(8)
C46B C41B C37B 117.6(6)
C43B C42B C41B 119.0(11)
C43B C42B C47B 120.4(11)
C41B C42B C47B 120.6(12)
C42B C43B C44B 121.3(8)
C42B C43B H43B 119.4
C44B C43B H43B 119.4
C43B C44B C45B 120.8(5)
C43B C44B O7B 116.2(5)
C45B C44B O7B 122.5(4)
O6B C45B C46B 124.9(5)
O6B C45B C44B 116.2(4)
C46B C45B C44B 118.8(4)
C45B C46B C41B 120.3(5)
C45B C46B H46C 119.9
C41B C46B H46C 119.9
C42B C47B C2B 116.4(14)
C42B C47B H47C 108.2
C2B C47B H47C 108.2
C42B C47B H47D 108.2
C2B C47B H47D 108.2
H47C C47B H47D 107.3
C52B C51B C56B 116(3)
C52B C51B C7B 130(3)
C56B C51B C7B 113(2)
C51B C52B C53B 121(2)
C51B C52B C57B 121(2)
C53B C52B C57B 118.2(19)
C52B C53B C54B 124.6(19)
C52B C53B H53B 117.7
C54B C53B H53B 117.7
C55B C54B C53B 109.2(17)
C55B C54B H54B 125.4
C53B C54B H54B 125.4
C56B C55B C54B 128(2)
C56B C55B O8B 122(2)
C54B C55B O8B 110.5(14)
C55B C56B C51B 121(2)
C55B C56B H56B 119.5
C51B C56B H56B 119.5
C22B C57B C52B 116.5(14)
C22B C57B H57A 108.2
C52B C57B H57A 108.2
C22B C57B H57B 108.2
C52B C57B H57B 108.2
H57A C57B H57B 107.3
N2S C2S H2S1 109.5
N2S C2S H2S2 109.5
H2S1 C2S H2S2 109.5
N2S C2S H2S3 109.5
H2S1 C2S H2S3 109.5
H2S2 C2S H2S3 109.5

loop_
_geom_bond_atom_site_label_1
_geom_bond_atom_site_label_2
_geom_bond_distance
O4S N2S 1.215(9)
O1A C4A 1.376(2)
O1A C8A 1.424(2)
O2A C5A 1.3845(19)
O2A C46A 1.410(2)
O3A C12A 1.3753(19)
O3A C16A 1.428(2)
O4A C13A 1.3964(19)
O4A C48A 1.4145(19)
O5A C20A 1.371(2)
O5A C24A 1.430(2)
O6A C21A 1.397(2)
O6A C47A 1.407(3)
O7A C29A 1.387(2)
O7A C46A 1.409(2)
O8A C36A 1.384(2)
O8A C47A 1.411(3)
O9A C43A 1.389(2)
O9A C48A 1.413(2)
O1B C4B 1.25(3)
O1B C58B 1.440(8)
O2B C24B 1.390(6)
O2B C28B 1.416(6)
O3B C14B 1.379(4)
O3B C18B 1.401(4)
O4B C35B 1.346(6)
O4B C38B 1.424(5)
O5B C34B 1.386(5)
O5B C8B 1.410(4)
O6B C45B 1.380(5)
O6B C48B 1.417(6)
O7B C28B 1.377(5)
O7B C44B 1.447(6)
O8B C8B 1.399(11)
O8B C55B 1.50(3)
O9B C18B 1.414(4)
O9B C5B 1.456(14)
O1S N1S 1.234(6)
O2S N1S 1.220(6)
O3S N2S 1.213(8)
N1S C1S 1.488(5)
N2S C2S 1.473(8)
C1A C2A 1.393(2)
C1A C6A 1.401(2)
C1A C7A 1.516(2)
C2A C3A 1.400(2)
C2A C23A 1.516(2)
C3A C4A 1.379(2)
C3A H3A 0.9500
C4A C5A 1.395(2)
C5A C6A 1.369(2)
C6A H6A 0.9500
C7A C10A 1.519(2)
C7A H7A1 0.9900
C7A H7A2 0.9900
C8A H8A1 0.9800
C8A H8A2 0.9800
C8A H8A3 0.9800
C9A C10A 1.398(2)
C9A C14A 1.398(2)
C9A C15A 1.523(2)
C10A C11A 1.397(2)
C11A C12A 1.384(2)
C11A H11A 0.9500
C12A C13A 1.396(2)
C13A C14A 1.377(2)
C14A H14A 0.9500
C15A C18A 1.516(2)
C15A H15A 0.9900
C15A H15B 0.9900
C16A H16A 0.9800
C16A H16B 0.9800
C16A H16C 0.9800
C17A C18A 1.397(2)
C17A C22A 1.400(2)
C17A C23A 1.525(2)
C18A C19A 1.406(2)
C19A C20A 1.378(3)
C19A H19A 0.9500
C20A C21A 1.403(3)
C21A C22A 1.370(3)
C22A H22A 0.9500
C23A H23A 0.9900
C23A H23B 0.9900
C24A H24A 0.9800
C24A H24B 0.9800
C24A H24C 0.9800
C25A C26A 1.399(2)
C25A C30A 1.400(2)
C25A C31A 1.518(3)
C26A C27A 1.392(3)
C26A C45A 1.515(2)
C27A C28A 1.376(3)
C27A H27A 0.9500
C28A C29A 1.383(3)
C28A H28A 0.9500
C29A C30A 1.378(3)
C30A H30A 0.9500
C31A C33A 1.519(3)
C31A H31A 0.9900
C31A H31B 0.9900
C32A C37A 1.393(3)
C32A C33A 1.400(3)
C32A C38A 1.524(2)
C33A C34A 1.401(2)
C34A C35A 1.377(3)
C34A H34A 0.9500
C35A C36A 1.380(3)
C35A H35A 0.9500
C36A C37A 1.385(3)
C37A H37A 0.9500
C38A C40A 1.519(2)
C38A H38A 0.9900
C38A H38B 0.9900
C39A C44A 1.394(2)
C39A C40A 1.402(2)
C39A C45A 1.513(2)
C40A C41A 1.400(3)
C41A C42A 1.380(3)
C41A H41A 0.9500
C42A C43A 1.380(2)
C42A H42A 0.9500
C43A C44A 1.380(2)
C44A H44A 0.9500
C45A H45A 0.9900
C45A H45B 0.9900
C46A H46A 0.9900
C46A H46B 0.9900
C47A H47A 0.9900
C47A H47B 0.9900
C48A H48A 0.9900
C48A H48B 0.9900
C1B C6B 1.43(3)
C1B C2B 1.45(3)
C1B C27B 1.53(3)
C2B C3B 1.40(3)
C2B C47B 1.52(3)
C3B C4B 1.50(2)
C3B H3B 0.9500
C4B C5B 1.44(3)
C5B C6B 1.33(3)
C6B H6B 0.9500
C7B C51B 1.53(4)
C7B C11B 1.65(2)
C7B H7B1 0.9900
C7B H7B2 0.9900
C8B H8B1 0.9900
C8B H8B2 0.9900
C11B C12B 1.386(9)
C11B C16B 1.435(15)
C12B C13B 1.414(7)
C12B C17B 1.499(8)
C13B C14B 1.373(6)
C13B H13B 0.9500
C14B C15B 1.374(5)
C15B C16B 1.383(9)
C15B H15C 0.9500
C16B H16D 0.9500
C17B C21B 1.494(7)
C17B H17A 0.9900
C17B H17B 0.9900
C18B H18A 0.9900
C18B H18B 0.9900
C21B C22B 1.389(7)
C21B C26B 1.401(9)
C22B C23B 1.393(8)
C22B C57B 1.50(2)
C23B C24B 1.368(7)
C23B H23C 0.9500
C24B C25B 1.393(7)
C25B C26B 1.356(9)
C25B H25B 0.9500
C26B H26B 0.9500
C27B C31B 1.562(19)
C27B H27B 0.9900
C27B H27C 0.9900
C28B H28B 0.9900
C28B H28C 0.9900
C31B C32B 1.384(7)
C31B C36B 1.398(8)
C32B C33B 1.401(7)
C32B C37B 1.512(6)
C33B C34B 1.379(7)
C33B H33B 0.9500
C34B C35B 1.414(6)
C35B C36B 1.390(7)
C36B H36B 0.9500
C37B C41B 1.514(7)
C37B H37B 0.9900
C37B H37C 0.9900
C38B H38C 0.9800
C38B H38D 0.9800
C38B H38E 0.9800
C41B C42B 1.399(10)
C41B C46B 1.406(8)
C42B C43B 1.366(13)
C42B C47B 1.40(2)
C43B C44B 1.372(9)
C43B H43B 0.9500
C44B C45B 1.389(7)
C45B C46B 1.380(7)
C46B H46C 0.9500
C47B H47C 0.9900
C47B H47D 0.9900
C48B H48C 0.9800
C48B H48D 0.9800
C48B H48E 0.9800
C51B C52B 1.34(3)
C51B C56B 1.40(3)
C52B C53B 1.35(3)
C52B C57B 1.52(3)
C53B C54B 1.42(3)
C53B H53B 0.9500
C54B C55B 1.39(3)
C54B H54B 0.9500
C55B C56B 1.27(2)
C56B H56B 0.9500
C57B H57A 0.9900
C57B H57B 0.9900
C58B H58A 0.9800
C58B H58B 0.9800
C58B H58C 0.9800
C1S H1S1 0.9800
C1S H1S2 0.9800
C1S H1S3 0.9800
C2S H2S1 0.9800
C2S H2S2 0.9800
C2S H2S3 0.9800
